data_2108733
loop_
_publ_author_name
'Andrusenko, Iryna'
'Potticary, Jason'
'Hall, Simon R.'
'Gemmi, Mauro'

_publ_section_title
;
 A new olanzapine cocrystal obtained from volatile deep eutectic solvents
 and determined by 3D electron diffraction
;
_journal_coeditor_code JE5035SUP1
_journal_issue 6
_journal_name_full 'Acta Crystallographica Section B'
_journal_page_first
;
;
_journal_paper_doi 10.1107/S2052520620012779
_journal_volume 76
_journal_year 2020
_chemical_formula_sum 'C23 H26 N4 O S'
_chemical_formula_weight 406.55
_chemical_name_systematic 'C17 H20 N4 S, C6 H6 O'
_space_group_crystal_system triclinic
_space_group_IT_number 2
_space_group_name_Hall '-P 1'
_space_group_name_H-M_alt 'P -1'
_atom_sites_solution_hydrogens geom
_atom_type_scat_source 'Doyle & Turner (1968)'
_audit_creation_method SHELXL-2018/3
_cell_angle_alpha 96.683(4)
_cell_angle_beta 95.288(3)
_cell_angle_gamma 104.474(3)
_cell_formula_units_Z 2
_cell_length_a 9.4054(8)
_cell_length_b 10.4228(11)
_cell_length_c 11.9607(8)
_cell_measurement_temperature 293(2)
_cell_volume 1118.59(17)
_computing_structure_refinement 'SHELXL-2018/3 (Sheldrick, 2018)'
_computing_structure_solution 'SIR2014 (Burla et al., 2015)'
_diffrn_ambient_temperature 293(2)
_diffrn_detector 'single-electron detector MEDIPIX'
_diffrn_detector_type 'ASI Timepix'
_diffrn_measured_fraction_theta_full 0.542
_diffrn_measured_fraction_theta_max 0.542
_diffrn_measurement_device 'transmission electron microscope'
_diffrn_measurement_device_type 'Zeiss Libra 120'
_diffrn_measurement_method 'stepwise precession-assisted 3D electron diffration'
_diffrn_radiation_type electron
_diffrn_radiation_wavelength 0.0335
_diffrn_reflns_av_R_equivalents 0.1511
_diffrn_reflns_av_unetI/netI 0.1608
_diffrn_reflns_Laue_measured_fraction_full 0.542
_diffrn_reflns_Laue_measured_fraction_max 0.542
_diffrn_reflns_limit_h_max 9
_diffrn_reflns_limit_h_min -9
_diffrn_reflns_limit_k_max 8
_diffrn_reflns_limit_k_min -7
_diffrn_reflns_limit_l_max 11
_diffrn_reflns_limit_l_min -11
_diffrn_reflns_number 2485
_diffrn_reflns_point_group_measured_fraction_full 0.542
_diffrn_reflns_point_group_measured_fraction_max 0.542
_diffrn_reflns_theta_full 0.960
_diffrn_reflns_theta_max 0.960
_diffrn_reflns_theta_min 0.081
_diffrn_source '120 kV electron microscope'
_diffrn_source_type 'LaB6 gun'
_exptl_absorpt_coefficient_mu 0.000
_exptl_crystal_density_diffrn 1.207
_exptl_crystal_description nanocrystal
_exptl_crystal_F_000 170
_refine_diff_density_max 0.200
_refine_diff_density_min -0.215
_refine_diff_density_rms 0.060
_refine_ls_extinction_method none
_refine_ls_goodness_of_fit_ref 3.016
_refine_ls_hydrogen_treatment constr
_refine_ls_matrix_type full
_refine_ls_number_parameters 93
_refine_ls_number_reflns 1269
_refine_ls_number_restraints 50
_refine_ls_restrained_S_all 2.984
_refine_ls_R_factor_all 0.3896
_refine_ls_R_factor_gt 0.3140
_refine_ls_shift/su_max 0.001
_refine_ls_shift/su_mean 0.000
_refine_ls_structure_factor_coef Fsqd
_refine_ls_weighting_details 'w=1/[\s^2^(Fo^2^)+(0.1000P)^2^] where P=(Fo^2^+2Fc^2^)/3'
_refine_ls_weighting_scheme calc
_refine_ls_wR_factor_gt 0.5996
_refine_ls_wR_factor_ref 0.6255
_reflns_Friedel_coverage 0.000
_reflns_number_gt 720
_reflns_number_total 1269
_reflns_threshold_expression 'I > 2\s(I)'
_cod_data_source_file je5035sup1.cif
_cod_data_source_block I
_cod_original_cell_volume 1118.58(17)
_cod_database_code 2108733
_shelx_shelxl_version_number 2018/3
_shelx_space_group_comment
;
The symmetry employed for this shelxl refinement is uniquely defined
by the following loop, which should always be used as a source of
symmetry information in preference to the above space-group names.
They are only intended as comments.
;

loop_
_space_group_symop_operation_xyz
'x, y, z'
'-x, -y, -z'

loop_
_atom_site_label
_atom_site_type_symbol
_atom_site_fract_x
_atom_site_fract_y
_atom_site_fract_z
_atom_site_U_iso_or_equiv
_atom_site_adp_type
_atom_site_occupancy
_atom_site_site_symmetry_order
_atom_site_calc_flag
_atom_site_refinement_flags_posn
_atom_site_refinement_flags_adp
_atom_site_refinement_flags_occupancy
_atom_site_disorder_assembly
_atom_site_disorder_group
O11 O 0.292(2) 1.222(4) 0.693(2) 0.089(12) Uiso 1 1 d D . . . .
H11 H 0.265541 1.160888 0.729890 0.134 Uiso 1 1 calc R U . . .
C12 C 0.4264(15) 1.207(2) 0.6403(12) 0.016(7) Uiso 1 1 d DG . . . .
C13 C 0.486(2) 1.101(2) 0.6611(15) 0.030(8) Uiso 1 1 d DG . . . .
H13 H 0.442780 1.040875 0.707512 0.035 Uiso 1 1 calc R U . . .
C14 C 0.611(2) 1.086(3) 0.6126(18) 0.13(2) Uiso 1 1 d G . . . .
H14 H 0.650769 1.015498 0.626564 0.153 Uiso 1 1 calc R U . . .
C15 C 0.6756(16) 1.176(3) 0.5433(15) 0.040(9) Uiso 1 1 d G . . . .
H15 H 0.759019 1.166084 0.510842 0.048 Uiso 1 1 calc R U . . .
C16 C 0.616(2) 1.282(3) 0.5225(15) 0.051(11) Uiso 1 1 d G . . . .
H16 H 0.659279 1.342047 0.476069 0.061 Uiso 1 1 calc R U . . .
C17 C 0.491(2) 1.297(2) 0.5710(16) 0.083(14) Uiso 1 1 d DG . . . .
H17 H 0.451290 1.367427 0.557017 0.100 Uiso 1 1 calc R U . . .
C21 C 0.448(4) 1.438(3) 1.233(2) 0.094(15) Uiso 1 1 d D . . . .
H21A H 0.475439 1.519114 1.199563 0.142 Uiso 1 1 calc R U . . .
H21B H 0.358211 1.434093 1.265506 0.142 Uiso 1 1 calc R U . . .
H21C H 0.525663 1.436950 1.290271 0.142 Uiso 1 1 calc R U . . .
N22 N 0.425(3) 1.320(3) 1.142(2) 0.069(11) Uiso 1 1 d D . . . .
C23 C 0.383(5) 1.194(3) 1.195(3) 0.075(13) Uiso 1 1 d D . . . .
H23A H 0.456133 1.192907 1.257025 0.090 Uiso 1 1 calc R U . . .
H23B H 0.286661 1.182205 1.221263 0.090 Uiso 1 1 calc R U . . .
C24 C 0.380(3) 1.093(4) 1.0955(19) 0.060(11) Uiso 1 1 d D . . . .
H24A H 0.346068 1.003502 1.114234 0.072 Uiso 1 1 calc R U . . .
H24B H 0.478853 1.104329 1.073258 0.072 Uiso 1 1 calc R U . . .
N25 N 0.279(3) 1.115(2) 1.0033(15) 0.053(9) Uiso 1 1 d D . . . .
C26 C 0.326(3) 1.236(2) 0.9492(19) 0.033(8) Uiso 1 1 d D . . . .
H26A H 0.425020 1.248263 0.927754 0.039 Uiso 1 1 calc R U . . .
H26B H 0.257268 1.236549 0.883670 0.039 Uiso 1 1 calc R U . . .
C27 C 0.321(3) 1.337(4) 1.046(2) 0.048(9) Uiso 1 1 d D . . . .
H27A H 0.221058 1.321437 1.066112 0.057 Uiso 1 1 calc R U . . .
H27B H 0.351165 1.426238 1.025990 0.057 Uiso 1 1 calc R U . . .
C28 C 0.0430(18) 0.678(2) 0.6516(13) 0.040(9) Uiso 1 1 d DG . . . .
H28 H 0.056364 0.592155 0.647314 0.048 Uiso 1 1 calc R U . . .
C29 C -0.0607(18) 0.705(2) 0.5739(12) 0.079(13) Uiso 1 1 d G . . . .
H29 H -0.116750 0.637944 0.517560 0.095 Uiso 1 1 calc R U . . .
C210 C -0.0807(16) 0.834(3) 0.5803(12) 0.056(10) Uiso 1 1 d G . . . .
H210 H -0.150047 0.852002 0.528286 0.067 Uiso 1 1 calc R U . . .
C211 C 0.0031(18) 0.934(2) 0.6645(14) 0.057(11) Uiso 1 1 d DG . . . .
H211 H -0.010230 1.020272 0.668766 0.069 Uiso 1 1 calc R U . . .
C212 C 0.1068(15) 0.907(2) 0.7422(10) 0.047(10) Uiso 1 1 d DG . . . .
C213 C 0.1268(13) 0.779(2) 0.7358(10) 0.038(9) Uiso 1 1 d DG . . . .
N214 N 0.188(2) 1.009(3) 0.8242(13) 0.040(8) Uiso 1 1 d D . . . .
C215 C 0.197(2) 0.999(2) 0.9298(15) 0.046(10) Uiso 1 1 d D . . . .
N216 N 0.2339(18) 0.749(3) 0.8160(13) 0.045(8) Uiso 1 1 d D . . . .
H216 H 0.312779 0.727362 0.799732 0.054 Uiso 1 1 calc R U . . .
C217 C 0.1895(12) 0.761(3) 0.9253(14) 0.080(13) Uiso 1 1 d D . . . .
C218 C 0.1702(14) 0.8772(19) 0.982(2) 0.102(16) Uiso 1 1 d D . . . .
C219 C 0.1245(16) 0.855(3) 1.0909(17) 0.071(12) Uiso 1 1 d D . . . .
H219 H 0.106521 0.923232 1.140675 0.086 Uiso 1 1 calc R U . . .
C220 C 0.1092(16) 0.732(3) 1.1168(16) 0.046(10) Uiso 1 1 d D . . . .
S221 S 0.1521(15) 0.6308(18) 1.0048(12) 0.066(6) Uiso 1 1 d D . . . .
C222 C 0.064(2) 0.672(3) 1.2210(17) 0.112(18) Uiso 1 1 d D . . . .
H22A H 0.064438 0.579625 1.211579 0.168 Uiso 1 1 calc R U . . .
H22B H 0.132568 0.719698 1.285903 0.168 Uiso 1 1 calc R U . . .
H22C H -0.033571 0.679606 1.231961 0.168 Uiso 1 1 calc R U . . .

loop_
_geom_angle_atom_site_label_1
_geom_angle_atom_site_label_2
_geom_angle_atom_site_label_3
_geom_angle
_geom_angle_site_symmetry_1
_geom_angle_site_symmetry_3
_geom_angle_publ_flag
C13 C12 C17 120.0 . . ?
C13 C12 O11 119.6(11) . . ?
C17 C12 O11 120.4(11) . . ?
C14 C13 C12 120.0 . . ?
C13 C14 C15 120.0 . . ?
C14 C15 C16 120.0 . . ?
C15 C16 C17 120.0 . . ?
C16 C17 C12 120.0 . . ?
C21 N22 C23 109.0(16) . . ?
C21 N22 C27 107.8(17) . . ?
C23 N22 C27 117(3) . . ?
C24 C23 N22 100(3) . . ?
C23 C24 N25 107(3) . . ?
C215 N25 C26 115.4(14) . . ?
C215 N25 C24 116.1(17) . . ?
C26 N25 C24 118(3) . . ?
C27 C26 N25 98(2) . . ?
C26 C27 N22 106(2) . . ?
C29 C28 C213 120.0 . . ?
C210 C29 C28 120.0 . . ?
C211 C210 C29 120.0 . . ?
C210 C211 C212 120.0 . . ?
N214 C212 C213 121.3(16) . . ?
N214 C212 C211 118.7(16) . . ?
C213 C212 C211 120.0 . . ?
C212 C213 C28 120.0 . . ?
C212 C213 N216 120.5(15) . . ?
C28 C213 N216 119.5(15) . . ?
C215 N214 C212 123.0(19) . . ?
N214 C215 N25 115.9(15) . . ?
N214 C215 C218 128(2) . . ?
N25 C215 C218 113.9(12) . . ?
C217 N216 C213 109.5(12) . . ?
C218 C217 N216 125(2) . . ?
C218 C217 S221 111.5(12) . . ?
N216 C217 S221 123.8(18) . . ?
C217 C218 C219 110.5(15) . . ?
C217 C218 C215 120(2) . . ?
C219 C218 C215 129.4(18) . . ?
C220 C219 C218 116(2) . . ?
C219 C220 C222 131.2(18) . . ?
C219 C220 S221 109.6(18) . . ?
C222 C220 S221 119.2(16) . . ?
C220 S221 C217 92.2(13) . . ?

loop_
_geom_bond_atom_site_label_1
_geom_bond_atom_site_label_2
_geom_bond_distance
_geom_bond_site_symmetry_2
_geom_bond_publ_flag
O11 C12 1.494(12) . ?
C12 C13 1.3900 . ?
C12 C17 1.3900 . ?
C13 C14 1.3900 . ?
C14 C15 1.3900 . ?
C15 C16 1.3900 . ?
C16 C17 1.3900 . ?
C21 N22 1.496(18) . ?
N22 C23 1.496(19) . ?
N22 C27 1.504(19) . ?
C23 C24 1.488(19) . ?
C24 N25 1.464(18) . ?
N25 C215 1.410(15) . ?
N25 C26 1.476(18) . ?
C26 C27 1.477(18) . ?
C28 C29 1.3900 . ?
C28 C213 1.3900 . ?
C29 C210 1.3900 . ?
C210 C211 1.3900 . ?
C211 C212 1.3900 . ?
C212 N214 1.372(16) . ?
C212 C213 1.3900 . ?
C213 N216 1.442(17) . ?
N214 C215 1.275(16) . ?
C215 C218 1.459(16) . ?
N216 C217 1.410(17) . ?
C217 C218 1.376(17) . ?
C217 S221 1.733(18) . ?
C218 C219 1.432(17) . ?
C219 C220 1.336(18) . ?
C220 C222 1.504(16) . ?
C220 S221 1.745(17) . ?

_cod_database_fobs_code 2108733
